data_7718849
loop_
_publ_author_name
'Buils, Jordi'
'Calancea, Sergiu'
'Bouaouni, Yasmine'
'AlChamandi, Roa'
'Laurans, Maxime'
'Cebotari, Diana'
'Marrot, J&#xe9;r&#xf4;me'
'Fr&#xe9;gnaux, Mathieu'
'Gulea, Aurelian'
'Segado-Centellas, Mireia'
'Bo, Carles'
'Floquet, S&#xe9;bastien'

_publ_section_title
;
 Hydrogen evolution reaction evidenced for
 Mo<sub>2</sub>O<sub>2</sub>S<sub>2</sub>-thiosemicarbazone coordination
 complexes.
;
_journal_issue 26
_journal_name_full 'Dalton transactions (Cambridge, England : 2003)'
_journal_page_first 10381
_journal_page_last 10395
_journal_paper_doi 10.1039/d5dt00399g
_journal_volume 54
_journal_year 2025
_chemical_formula_moiety 'C22 H26 Mo2 N6 O6 S4, 2(C3 H7 N O)'
_chemical_formula_sum 'C28 H40 Mo2 N8 O8 S4'
_chemical_formula_weight 936.80
_space_group_crystal_system monoclinic
_space_group_IT_number 15
_space_group_name_Hall '-C 2yc'
_space_group_name_H-M_alt 'C 1 2/c 1'
_atom_sites_solution_hydrogens geom
_atom_sites_solution_primary dual
_audit_creation_date 2024-12-20
_audit_creation_method
;
Olex2 1.5
(compiled 2024.02.16 svn.r378c4104 for OlexSys, GUI svn.r6928)
;
_audit_update_record
;
2025-01-16 deposited with the CCDC.	2025-06-05 downloaded from the CCDC.
;
_cell_angle_alpha 90
_cell_angle_beta 110.464(2)
_cell_angle_gamma 90
_cell_formula_units_Z 8
_cell_length_a 40.1819(19)
_cell_length_b 9.2877(5)
_cell_length_c 21.7610(9)
_cell_measurement_reflns_used 9911
_cell_measurement_temperature 200(2)
_cell_measurement_theta_max 26.98
_cell_measurement_theta_min 2.16
_cell_volume 7608.6(6)
_computing_cell_refinement 'Bruker SAINT'
_computing_data_collection 'Bruker APEX4'
_computing_data_reduction 'Bruker SAINT'
_computing_molecular_graphics 'Olex2 1.5 (Dolomanov et al., 2009)'
_computing_publication_material 'Olex2 1.5 (Dolomanov et al., 2009)'
_computing_structure_refinement 'SHELXL 2019/3 (Sheldrick, 2015)'
_computing_structure_solution 'SHELXT 2018/2 (Sheldrick, 2018)'
_diffrn_ambient_temperature 200.00
_diffrn_measured_fraction_theta_full 0.999
_diffrn_measured_fraction_theta_max 0.999
_diffrn_measurement_device_type 'Bruker D8 VENTURE'
_diffrn_measurement_method '\f and \w scans'
_diffrn_radiation_type MoK\a
_diffrn_radiation_wavelength 0.71073
_diffrn_reflns_av_R_equivalents 0.1139
_diffrn_reflns_av_unetI/netI 0.0333
_diffrn_reflns_Laue_measured_fraction_full 0.999
_diffrn_reflns_Laue_measured_fraction_max 0.999
_diffrn_reflns_limit_h_max 52
_diffrn_reflns_limit_h_min -52
_diffrn_reflns_limit_k_max 12
_diffrn_reflns_limit_k_min -12
_diffrn_reflns_limit_l_max 28
_diffrn_reflns_limit_l_min -28
_diffrn_reflns_number 180276
_diffrn_reflns_point_group_measured_fraction_full 0.999
_diffrn_reflns_point_group_measured_fraction_max 0.999
_diffrn_reflns_theta_full 25.242
_diffrn_reflns_theta_max 27.484
_diffrn_reflns_theta_min 2.377
_diffrn_source_current 1.0
_diffrn_source_power 0.05
_diffrn_source_voltage 50.0
_diffrn_standards_number 0
_exptl_absorpt_coefficient_mu 0.935
_exptl_absorpt_correction_T_max 0.7455
_exptl_absorpt_correction_T_min 0.6541
_exptl_absorpt_correction_type multi-scan
_exptl_absorpt_process_details
;
SADABS-2016/2 (Bruker,2016/2) was used for absorption correction.
wR2(int) was 0.1580 before and 0.0843 after correction.
The Ratio of minimum to maximum transmission is 0.8774.
The \l/2 correction factor is Not present.
;
_exptl_crystal_colour yellow
_exptl_crystal_density_diffrn 1.636
_exptl_crystal_description needle
_exptl_crystal_F_000 3808
_exptl_crystal_size_max 0.3
_exptl_crystal_size_mid 0.02
_exptl_crystal_size_min 0.02
_refine_diff_density_max 0.456
_refine_diff_density_min -0.690
_refine_diff_density_rms 0.083
_refine_ls_extinction_method none
_refine_ls_goodness_of_fit_ref 1.085
_refine_ls_hydrogen_treatment constr
_refine_ls_matrix_type full
_refine_ls_number_parameters 495
_refine_ls_number_reflns 8713
_refine_ls_number_restraints 2
_refine_ls_restrained_S_all 1.085
_refine_ls_R_factor_all 0.0518
_refine_ls_R_factor_gt 0.0302
_refine_ls_shift/su_max 0.002
_refine_ls_shift/su_mean 0.000
_refine_ls_structure_factor_coef Fsqd
_refine_ls_weighting_details 'w=1/[\s^2^(Fo^2^)+(0.0236P)^2^+15.8422P] where P=(Fo^2^+2Fc^2^)/3'
_refine_ls_weighting_scheme calc
_refine_ls_wR_factor_gt 0.0632
_refine_ls_wR_factor_ref 0.0743
_reflns_Friedel_coverage 0.000
_reflns_number_gt 6835
_reflns_number_total 8713
_reflns_threshold_expression 'I > 2\s(I)'
_cod_data_source_file d5dt00399g2.cif
_cod_data_source_block yb002dyn_0m_a
_cod_depositor_comments 'Adding full bibliography for 7718849.cif.'
_cod_database_code 7718849
_shelx_shelxl_version_number 2019/3
_shelx_space_group_comment
;
The symmetry employed for this shelxl refinement is uniquely defined
by the following loop, which should always be used as a source of
symmetry information in preference to the above space-group names.
They are only intended as comments.
;
_shelx_estimated_absorpt_t_max 0.982
_shelx_estimated_absorpt_t_min 0.767
_olex2_refinement_description
;
1. Fixed Uiso
 At 1.2 times of:
  All C(H) groups, All C(H,H) groups, All N(H,H) groups
 At 1.5 times of:
  All C(H,H,H) groups
2. Restrained distances
 N1D1-C2D1
 1.4 with sigma of 0.02
 N1D1-C3D1
 -1.5 with sigma of 0.02
3. Others
 Fixed Sof: C1D1(0.5) H1D1(0.5) N1D1(0.5) C2D1(0.5) H2DA(0.5) H2DB(0.5)
 H2DC(0.5) C3D1(0.5) H3DA(0.5) H3DB(0.5) H3DC(0.5) C1D2(0.5) H1D2(0.5)
 N1D2(0.5) C2D2(0.5) H2DD(0.5) H2DE(0.5) H2DF(0.5) C3D2(0.5) H3DD(0.5)
 H3DE(0.5) H3DF(0.5)
4.a Secondary CH2 refined with riding coordinates:
 C13A(H13A,H13B), C14A(H14A,H14B), C13B(H13C,H13D), C14B(H14C,H14D)
4.b Aromatic/amide H refined with riding coordinates:
 C5A(H5A), C7A(H7A), C8A(H8A), C9A(H9A), C5B(H5B), C7B(H7B), C8B(H8B),
 C9B(H9B), C1C(H1C), C1D1(H1D1), C1D2(H1D2)
4.c X=CH2 refined with riding coordinates:
 N1A(H1AA,H1AB), N1B(H1BA,H1BB)
4.d Idealised Me refined as rotating group:
 C16A(H16A,H16B,H16C), C16B(H16D,H16E,H16F), C2C(H2CA,H2CB,H2CC), C3C(H3CA,
 H3CB,H3CC), C2D1(H2DA,H2DB,H2DC), C3D1(H3DA,H3DB,H3DC), C2D2(H2DD,H2DE,H2DF),
 C3D2(H3DD,H3DE,H3DF)
;
_olex2_submission_special_instructions 'No special instructions were received'

loop_
_space_group_symop_operation_xyz
'x, y, z'
'-x, y, -z+1/2'
'x+1/2, y+1/2, z'
'-x+1/2, y+1/2, -z+1/2'
'-x, -y, -z'
'x, -y, z-1/2'
'-x+1/2, -y+1/2, -z'
'x+1/2, -y+1/2, z-1/2'

loop_
_atom_site_label
_atom_site_type_symbol
_atom_site_fract_x
_atom_site_fract_y
_atom_site_fract_z
_atom_site_U_iso_or_equiv
_atom_site_adp_type
_atom_site_occupancy
_atom_site_site_symmetry_order
_atom_site_calc_flag
_atom_site_refinement_flags_posn
_atom_site_refinement_flags_adp
_atom_site_refinement_flags_occupancy
_atom_site_disorder_assembly
_atom_site_disorder_group
Mo1 Mo 0.37415(2) 0.14450(3) 0.60963(2) 0.02581(6) Uani 1 1 d . . . . .
Mo2 Mo 0.43200(2) 0.18646(3) 0.72879(2) 0.02689(6) Uani 1 1 d . . . . .
S1 S 0.42940(2) 0.03462(10) 0.64303(3) 0.03804(19) Uani 1 1 d . . . . .
S2 S 0.37224(2) 0.22505(8) 0.70994(3) 0.03053(16) Uani 1 1 d . . . . .
O1 O 0.37547(6) 0.2848(2) 0.56289(10) 0.0416(5) Uani 1 1 d . . . . .
O2 O 0.45221(6) 0.3365(3) 0.71860(10) 0.0467(6) Uani 1 1 d . . . . .
S1A S 0.35662(2) -0.07764(8) 0.54511(3) 0.03137(16) Uani 1 1 d . . . . .
N1A N 0.28587(6) -0.1015(3) 0.51970(11) 0.0293(5) Uani 1 1 d . . . . .
H1AA H 0.265767 -0.071126 0.522765 0.035 Uiso 1 1 calc R U . . .
H1AB H 0.286422 -0.182614 0.499153 0.035 Uiso 1 1 calc R U . . .
C2A C 0.31507(7) -0.0258(3) 0.54580(12) 0.0247(5) Uani 1 1 d . . . . .
N3A N 0.31845(6) 0.0970(3) 0.57790(10) 0.0264(5) Uani 1 1 d . . . . .
N4A N 0.28697(6) 0.1494(3) 0.58280(10) 0.0268(5) Uani 1 1 d . . . . .
C5A C 0.28737(7) 0.2805(3) 0.60094(12) 0.0262(6) Uani 1 1 d . . . . .
H5A H 0.308121 0.337643 0.609585 0.031 Uiso 1 1 calc R U . . .
C6A C 0.25519(7) 0.3412(3) 0.60818(12) 0.0258(6) Uani 1 1 d . . . . .
C7A C 0.22194(7) 0.2751(3) 0.57882(13) 0.0302(6) Uani 1 1 d . . . . .
H7A H 0.219474 0.195788 0.550015 0.036 Uiso 1 1 calc R U . . .
C8A C 0.19303(8) 0.3256(3) 0.59191(14) 0.0356(7) Uani 1 1 d . . . . .
H8A H 0.170408 0.282782 0.570965 0.043 Uiso 1 1 calc R U . . .
C9A C 0.19649(8) 0.4388(3) 0.63551(15) 0.0365(7) Uani 1 1 d . . . . .
H9A H 0.176554 0.469294 0.646047 0.044 Uiso 1 1 calc R U . . .
C10A C 0.22877(8) 0.5071(3) 0.66352(13) 0.0322(6) Uani 1 1 d . . . . .
C11A C 0.25816(7) 0.4610(3) 0.64813(12) 0.0267(6) Uani 1 1 d . . . . .
O12A O 0.29056(5) 0.5279(2) 0.67649(9) 0.0292(4) Uani 1 1 d . . . . .
C13A C 0.29294(8) 0.6629(3) 0.64435(14) 0.0356(7) Uani 1 1 d . . . . .
H13A H 0.270952 0.719781 0.635969 0.043 Uiso 1 1 calc R U . . .
H13B H 0.295943 0.643753 0.601838 0.043 Uiso 1 1 calc R U . . .
C14A C 0.32451(8) 0.7451(3) 0.68905(14) 0.0356(7) Uani 1 1 d . . . . .
H14A H 0.323108 0.748397 0.733558 0.043 Uiso 1 1 calc R U . . .
H14B H 0.323369 0.845387 0.673012 0.043 Uiso 1 1 calc R U . . .
O15A O 0.23495(6) 0.6199(3) 0.70668(11) 0.0452(6) Uani 1 1 d . . . . .
C16A C 0.20788(11) 0.6485(5) 0.7333(2) 0.0641(11) Uani 1 1 d . . . . .
H16A H 0.186139 0.678504 0.698059 0.096 Uiso 1 1 calc R U . . .
H16B H 0.215739 0.725596 0.765976 0.096 Uiso 1 1 calc R U . . .
H16C H 0.203148 0.561244 0.754181 0.096 Uiso 1 1 calc R U . . .
S1B S 0.47024(2) -0.00417(9) 0.79377(3) 0.03232(16) Uani 1 1 d . . . . .
N1B N 0.48467(6) 0.0768(3) 0.92043(11) 0.0333(6) Uani 1 1 d . . . . .
H1BA H 0.482078 0.135240 0.950271 0.040 Uiso 1 1 calc R U . . .
H1BB H 0.499049 0.002369 0.932452 0.040 Uiso 1 1 calc R U . . .
C2B C 0.46710(7) 0.1007(3) 0.85799(13) 0.0267(6) Uani 1 1 d . . . . .
N3B N 0.44473(6) 0.2082(3) 0.83330(10) 0.0286(5) Uani 1 1 d . . . . .
N4B N 0.44405(6) 0.3132(3) 0.87830(11) 0.0296(5) Uani 1 1 d . . . . .
C5B C 0.42604(7) 0.4261(3) 0.85468(13) 0.0288(6) Uani 1 1 d . . . . .
H5B H 0.411820 0.429520 0.809460 0.035 Uiso 1 1 calc R U . . .
C6B C 0.42709(7) 0.5505(3) 0.89673(12) 0.0275(6) Uani 1 1 d . . . . .
C7B C 0.44893(8) 0.5532(3) 0.96316(13) 0.0362(7) Uani 1 1 d . . . . .
H7B H 0.462430 0.470726 0.982874 0.043 Uiso 1 1 calc R U . . .
C8B C 0.45064(9) 0.6762(4) 0.99954(14) 0.0417(8) Uani 1 1 d . . . . .
H8B H 0.465202 0.677193 1.044595 0.050 Uiso 1 1 calc R U . . .
C9B C 0.43151(8) 0.7985(4) 0.97165(14) 0.0385(7) Uani 1 1 d . . . . .
H9B H 0.433158 0.882441 0.997518 0.046 Uiso 1 1 calc R U . . .
C10B C 0.41006(7) 0.7984(3) 0.90632(14) 0.0314(6) Uani 1 1 d . . . . .
C11B C 0.40724(7) 0.6714(3) 0.86976(13) 0.0283(6) Uani 1 1 d . . . . .
O12B O 0.38202(5) 0.6612(2) 0.80761(9) 0.0311(4) Uani 1 1 d . . . . .
C13B C 0.39005(8) 0.7265(4) 0.75455(14) 0.0390(7) Uani 1 1 d . . . . .
H13C H 0.413182 0.692009 0.753624 0.047 Uiso 1 1 calc R U . . .
H13D H 0.390843 0.832694 0.758728 0.047 Uiso 1 1 calc R U . . .
C14B C 0.35996(8) 0.6798(4) 0.69339(14) 0.0386(7) Uani 1 1 d . . . . .
H14C H 0.358025 0.573527 0.693153 0.046 Uiso 1 1 calc R U . . .
H14D H 0.365531 0.708659 0.654266 0.046 Uiso 1 1 calc R U . . .
O15B O 0.39039(6) 0.9120(2) 0.87335(10) 0.0413(5) Uani 1 1 d . . . . .
C16B C 0.39348(9) 1.0444(4) 0.90798(17) 0.0423(8) Uani 1 1 d . . . . .
H16D H 0.382256 1.034721 0.941158 0.064 Uiso 1 1 calc R U . . .
H16E H 0.381671 1.121079 0.877150 0.064 Uiso 1 1 calc R U . . .
H16F H 0.418652 1.068373 0.929474 0.064 Uiso 1 1 calc R U . . .
O1C O 0.28371(6) 0.6214(3) 0.45921(11) 0.0435(6) Uani 1 1 d . . . . .
N1C N 0.31635(7) 0.5526(3) 0.39760(13) 0.0409(6) Uani 1 1 d . . . . .
C1C C 0.28662(9) 0.5790(4) 0.40722(17) 0.0445(8) Uani 1 1 d . . . . .
H1C H 0.265239 0.564510 0.371068 0.053 Uiso 1 1 calc R U . . .
C2C C 0.35046(10) 0.5686(5) 0.45039(19) 0.0586(10) Uani 1 1 d . . . . .
H2CA H 0.346581 0.598246 0.490588 0.088 Uiso 1 1 calc R U . . .
H2CB H 0.364609 0.641897 0.438285 0.088 Uiso 1 1 calc R U . . .
H2CC H 0.363153 0.476524 0.457844 0.088 Uiso 1 1 calc R U . . .
C3C C 0.31737(12) 0.4979(5) 0.33554(18) 0.0655(12) Uani 1 1 d . . . . .
H3CA H 0.293126 0.491210 0.303745 0.098 Uiso 1 1 calc R U . . .
H3CB H 0.328361 0.402250 0.342342 0.098 Uiso 1 1 calc R U . . .
H3CC H 0.331318 0.563446 0.318778 0.098 Uiso 1 1 calc R U . . .
O1D O 0.52776(6) 0.8250(3) 0.96116(10) 0.0444(6) Uani 1 1 d . . . . .
C1D1 C 0.51321(17) 0.7462(7) 0.9153(3) 0.0381(14) Uani 0.5 1 d . . P A 1
H1D1 H 0.488006 0.750185 0.897868 0.046 Uiso 0.5 1 calc R U P A 1
N1D1 N 0.5289(3) 0.6538(10) 0.8864(4) 0.0317(17) Uani 0.5 1 d D . P A 1
C2D1 C 0.5660(3) 0.6414(11) 0.9036(5) 0.057(2) Uani 0.5 1 d D . P A 1
H2DA H 0.577851 0.685811 0.946609 0.086 Uiso 0.5 1 calc R U P A 1
H2DB H 0.573497 0.690260 0.870668 0.086 Uiso 0.5 1 calc R U P A 1
H2DC H 0.572573 0.539366 0.905541 0.086 Uiso 0.5 1 calc R U P A 1
C3D1 C 0.5058(2) 0.5684(12) 0.8317(5) 0.064(3) Uani 0.5 1 d D . P A 1
H3DA H 0.480925 0.593961 0.823466 0.096 Uiso 0.5 1 calc R U P A 1
H3DB H 0.509348 0.465843 0.842504 0.096 Uiso 0.5 1 calc R U P A 1
H3DC H 0.511550 0.588211 0.792291 0.096 Uiso 0.5 1 calc R U P A 1
C1D2 C 0.54885(16) 0.7611(6) 0.9461(3) 0.0315(12) Uani 0.5 1 d . . P A 2
H1D2 H 0.572903 0.784091 0.970424 0.038 Uiso 0.5 1 calc R U P A 2
N1D2 N 0.5443(2) 0.6627(10) 0.9007(4) 0.0311(17) Uani 0.5 1 d . . P A 2
C2D2 C 0.5090(3) 0.6199(12) 0.8620(5) 0.058(3) Uani 0.5 1 d . . P A 2
H2DD H 0.492696 0.646942 0.884593 0.087 Uiso 0.5 1 calc R U P A 2
H2DE H 0.508328 0.515391 0.855638 0.087 Uiso 0.5 1 calc R U P A 2
H2DF H 0.501913 0.668136 0.819323 0.087 Uiso 0.5 1 calc R U P A 2
C3D2 C 0.5730(3) 0.5963(12) 0.8840(5) 0.064(3) Uani 0.5 1 d . . P A 2
H3DD H 0.595853 0.632782 0.913521 0.095 Uiso 0.5 1 calc R U P A 2
H3DE H 0.570143 0.619974 0.838612 0.095 Uiso 0.5 1 calc R U P A 2
H3DF H 0.572112 0.491556 0.888798 0.095 Uiso 0.5 1 calc R U P A 2

loop_
_atom_site_aniso_label
_atom_site_aniso_U_11
_atom_site_aniso_U_22
_atom_site_aniso_U_33
_atom_site_aniso_U_23
_atom_site_aniso_U_13
_atom_site_aniso_U_12
Mo1 0.02487(12) 0.03065(14) 0.02148(11) 0.00072(9) 0.00755(9) -0.00005(10)
Mo2 0.02494(12) 0.03163(14) 0.02277(11) 0.00124(9) 0.00666(9) -0.00245(10)
S1 0.0264(4) 0.0597(6) 0.0274(3) -0.0074(3) 0.0087(3) 0.0075(3)
S2 0.0275(3) 0.0359(4) 0.0264(3) -0.0054(3) 0.0072(3) 0.0048(3)
O1 0.0452(13) 0.0430(14) 0.0335(11) 0.0099(10) 0.0101(9) -0.0085(10)
O2 0.0449(13) 0.0485(15) 0.0408(12) 0.0108(10) 0.0077(10) -0.0163(11)
S1A 0.0290(4) 0.0349(4) 0.0313(3) -0.0052(3) 0.0120(3) 0.0051(3)
N1A 0.0296(12) 0.0286(13) 0.0307(12) -0.0067(10) 0.0116(10) 0.0002(10)
C2A 0.0281(14) 0.0259(15) 0.0195(12) 0.0006(10) 0.0076(10) 0.0014(11)
N3A 0.0236(11) 0.0274(13) 0.0268(11) -0.0040(9) 0.0070(9) 0.0027(9)
N4A 0.0242(11) 0.0285(13) 0.0273(11) -0.0019(9) 0.0086(9) 0.0042(10)
C5A 0.0280(14) 0.0269(15) 0.0223(12) -0.0003(10) 0.0072(10) 0.0022(11)
C6A 0.0273(13) 0.0259(15) 0.0225(12) 0.0008(10) 0.0066(10) 0.0048(11)
C7A 0.0293(14) 0.0296(16) 0.0273(13) -0.0008(11) 0.0043(11) 0.0017(12)
C8A 0.0251(14) 0.0384(18) 0.0385(16) -0.0003(13) 0.0051(12) -0.0003(13)
C9A 0.0264(15) 0.0401(19) 0.0424(17) -0.0033(14) 0.0111(12) 0.0065(13)
C10A 0.0324(15) 0.0316(17) 0.0305(14) -0.0072(12) 0.0082(11) 0.0054(12)
C11A 0.0258(13) 0.0267(15) 0.0236(12) 0.0010(11) 0.0035(10) 0.0034(11)
O12A 0.0258(10) 0.0263(11) 0.0288(10) -0.0001(8) 0.0014(8) -0.0001(8)
C13A 0.0359(16) 0.0315(17) 0.0331(15) 0.0065(12) 0.0043(12) 0.0023(13)
C14A 0.0396(17) 0.0278(16) 0.0330(15) 0.0045(12) 0.0047(12) -0.0010(13)
O15A 0.0397(12) 0.0478(15) 0.0480(13) -0.0219(11) 0.0152(10) 0.0035(11)
C16A 0.071(3) 0.066(3) 0.067(3) -0.028(2) 0.040(2) 0.004(2)
S1B 0.0311(4) 0.0383(4) 0.0270(3) -0.0013(3) 0.0094(3) 0.0062(3)
N1B 0.0354(13) 0.0361(15) 0.0250(11) 0.0016(10) 0.0061(10) 0.0095(11)
C2B 0.0232(13) 0.0298(16) 0.0273(13) 0.0007(11) 0.0091(10) -0.0019(11)
N3B 0.0315(12) 0.0288(13) 0.0223(11) -0.0005(9) 0.0056(9) 0.0043(10)
N4B 0.0338(13) 0.0280(13) 0.0258(11) -0.0034(10) 0.0087(9) -0.0022(10)
C5B 0.0278(14) 0.0300(16) 0.0253(13) -0.0008(11) 0.0051(11) -0.0030(12)
C6B 0.0278(14) 0.0280(15) 0.0255(13) -0.0023(11) 0.0078(11) -0.0058(11)
C7B 0.0419(17) 0.0346(18) 0.0274(14) 0.0019(12) 0.0062(12) -0.0059(14)
C8B 0.0497(19) 0.044(2) 0.0258(14) -0.0046(13) 0.0061(13) -0.0105(16)
C9B 0.0440(18) 0.0392(19) 0.0331(15) -0.0113(13) 0.0147(13) -0.0092(15)
C10B 0.0320(15) 0.0307(17) 0.0328(15) -0.0034(12) 0.0128(12) -0.0012(12)
C11B 0.0244(13) 0.0331(16) 0.0255(13) -0.0036(11) 0.0063(10) -0.0039(12)
O12B 0.0286(10) 0.0357(12) 0.0255(9) 0.0007(8) 0.0049(8) -0.0068(9)
C13B 0.0355(16) 0.048(2) 0.0327(15) 0.0038(14) 0.0115(13) -0.0110(14)
C14B 0.0359(16) 0.049(2) 0.0281(14) 0.0031(13) 0.0081(12) -0.0027(15)
O15B 0.0442(13) 0.0322(12) 0.0437(12) -0.0084(10) 0.0106(10) 0.0071(10)
C16B 0.0393(17) 0.0324(18) 0.060(2) -0.0131(15) 0.0237(15) -0.0028(14)
O1C 0.0412(12) 0.0419(14) 0.0543(14) -0.0186(11) 0.0252(11) -0.0011(10)
N1C 0.0424(15) 0.0391(16) 0.0444(15) -0.0040(12) 0.0194(12) 0.0052(12)
C1C 0.0402(18) 0.041(2) 0.0501(19) -0.0070(16) 0.0123(15) 0.0075(15)
C2C 0.045(2) 0.063(3) 0.067(2) -0.013(2) 0.0191(18) -0.0018(19)
C3C 0.087(3) 0.068(3) 0.055(2) -0.006(2) 0.042(2) 0.014(2)
O1D 0.0571(14) 0.0435(14) 0.0335(11) 0.0006(10) 0.0168(11) 0.0160(12)
C1D1 0.035(3) 0.039(4) 0.039(3) 0.003(3) 0.012(3) 0.000(3)
N1D1 0.027(5) 0.037(4) 0.029(5) -0.011(3) 0.006(4) 0.000(5)
C2D1 0.035(6) 0.060(7) 0.081(7) 0.003(5) 0.026(5) -0.003(5)
C3D1 0.059(5) 0.072(7) 0.059(6) -0.026(5) 0.017(5) -0.008(5)
C1D2 0.038(3) 0.028(3) 0.029(3) -0.001(2) 0.013(2) 0.000(3)
N1D2 0.023(5) 0.040(4) 0.027(4) -0.004(3) 0.004(4) -0.007(5)
C2D2 0.046(6) 0.080(8) 0.040(5) -0.026(5) 0.005(4) -0.002(5)
C3D2 0.043(5) 0.073(7) 0.086(7) -0.041(5) 0.037(5) -0.005(4)

loop_
_atom_type_symbol
_atom_type_description
_atom_type_scat_dispersion_real
_atom_type_scat_dispersion_imag
_atom_type_scat_source
C C 0.0033 0.0016 'International Tables Vol C Tables 4.2.6.8 and 6.1.1.4'
H H 0.0000 0.0000 'International Tables Vol C Tables 4.2.6.8 and 6.1.1.4'
Mo Mo -1.6832 0.6857 'International Tables Vol C Tables 4.2.6.8 and 6.1.1.4'
N N 0.0061 0.0033 'International Tables Vol C Tables 4.2.6.8 and 6.1.1.4'
O O 0.0106 0.0060 'International Tables Vol C Tables 4.2.6.8 and 6.1.1.4'
S S 0.1246 0.1234 'International Tables Vol C Tables 4.2.6.8 and 6.1.1.4'

loop_
_geom_angle_atom_site_label_1
_geom_angle_atom_site_label_2
_geom_angle_atom_site_label_3
_geom_angle
_geom_angle_site_symmetry_1
_geom_angle_site_symmetry_3
_geom_angle_publ_flag
S1 Mo1 Mo2 52.080(19) . . ?
S1 Mo1 S2 100.89(3) . . ?
S1 Mo1 S1A 82.02(3) . . ?
S2 Mo1 Mo2 52.129(18) . . ?
S2 Mo1 S1A 135.01(3) . . ?
O1 Mo1 Mo2 105.05(7) . . ?
O1 Mo1 S1 107.72(8) . . ?
O1 Mo1 S2 109.82(8) . . ?
O1 Mo1 S1A 111.84(8) . . ?
O1 Mo1 N3A 102.52(10) . . ?
S1A Mo1 Mo2 128.08(2) . . ?
N3A Mo1 Mo2 138.68(6) . . ?
N3A Mo1 S1 142.00(7) . . ?
N3A Mo1 S2 89.72(6) . . ?
N3A Mo1 S1A 65.47(6) . . ?
S1 Mo2 Mo1 52.252(19) . . ?
S1 Mo2 S2 101.53(3) . . ?
S1 Mo2 S1B 82.35(3) . . ?
S2 Mo2 Mo1 52.635(18) . . ?
S2 Mo2 S1B 128.10(3) . . ?
O2 Mo2 Mo1 105.94(7) . . ?
O2 Mo2 S1 106.80(9) . . ?
O2 Mo2 S2 111.73(9) . . ?
O2 Mo2 S1B 116.46(8) . . ?
O2 Mo2 N3B 96.62(10) . . ?
S1B Mo2 Mo1 125.25(2) . . ?
N3B Mo2 Mo1 142.33(6) . . ?
N3B Mo2 S1 146.55(7) . . ?
N3B Mo2 S2 91.22(6) . . ?
N3B Mo2 S1B 65.72(6) . . ?
Mo2 S1 Mo1 75.67(2) . . ?
Mo2 S2 Mo1 75.24(2) . . ?
C2A S1A Mo1 81.22(9) . . ?
H1AA N1A H1AB 120.0 . . ?
C2A N1A H1AA 120.0 . . ?
C2A N1A H1AB 120.0 . . ?
N1A C2A S1A 124.2(2) . . ?
N1A C2A N3A 127.0(2) . . ?
N3A C2A S1A 108.78(19) . . ?
C2A N3A Mo1 104.51(17) . . ?
C2A N3A N4A 114.5(2) . . ?
N4A N3A Mo1 140.94(17) . . ?
C5A N4A N3A 116.3(2) . . ?
N4A C5A H5A 120.6 . . ?
N4A C5A C6A 118.8(3) . . ?
C6A C5A H5A 120.6 . . ?
C7A C6A C5A 121.1(2) . . ?
C11A C6A C5A 119.2(2) . . ?
C11A C6A C7A 119.6(2) . . ?
C6A C7A H7A 120.1 . . ?
C8A C7A C6A 119.8(3) . . ?
C8A C7A H7A 120.1 . . ?
C7A C8A H8A 119.7 . . ?
C7A C8A C9A 120.7(3) . . ?
C9A C8A H8A 119.7 . . ?
C8A C9A H9A 119.9 . . ?
C10A C9A C8A 120.2(3) . . ?
C10A C9A H9A 119.9 . . ?
C9A C10A C11A 119.6(3) . . ?
O15A C10A C9A 124.8(3) . . ?
O15A C10A C11A 115.5(3) . . ?
C6A C11A C10A 119.9(3) . . ?
O12A C11A C6A 120.1(2) . . ?
O12A C11A C10A 119.9(2) . . ?
C11A O12A C13A 112.6(2) . . ?
O12A C13A H13A 110.1 . . ?
O12A C13A H13B 110.1 . . ?
O12A C13A C14A 107.9(2) . . ?
H13A C13A H13B 108.4 . . ?
C14A C13A H13A 110.1 . . ?
C14A C13A H13B 110.1 . . ?
C13A C14A H14A 108.9 . . ?
C13A C14A H14B 108.9 . . ?
C13A C14A C14B 113.4(3) . . ?
H14A C14A H14B 107.7 . . ?
C14B C14A H14A 108.9 . . ?
C14B C14A H14B 108.9 . . ?
C10A O15A C16A 116.1(3) . . ?
O15A C16A H16A 109.5 . . ?
O15A C16A H16B 109.5 . . ?
O15A C16A H16C 109.5 . . ?
H16A C16A H16B 109.5 . . ?
H16A C16A H16C 109.5 . . ?
H16B C16A H16C 109.5 . . ?
C2B S1B Mo2 81.50(9) . . ?
H1BA N1B H1BB 120.0 . . ?
C2B N1B H1BA 120.0 . . ?
C2B N1B H1BB 120.0 . . ?
N1B C2B S1B 124.9(2) . . ?
N1B C2B N3B 126.2(3) . . ?
N3B C2B S1B 108.95(19) . . ?
C2B N3B Mo2 103.54(17) . . ?
C2B N3B N4B 114.9(2) . . ?
N4B N3B Mo2 138.77(18) . . ?
C5B N4B N3B 116.2(2) . . ?
N4B C5B H5B 119.7 . . ?
N4B C5B C6B 120.5(2) . . ?
C6B C5B H5B 119.7 . . ?
C7B C6B C5B 121.8(3) . . ?
C11B C6B C5B 119.2(2) . . ?
C11B C6B C7B 118.9(3) . . ?
C6B C7B H7B 120.2 . . ?
C8B C7B C6B 119.6(3) . . ?
C8B C7B H7B 120.2 . . ?
C7B C8B H8B 119.4 . . ?
C7B C8B C9B 121.3(3) . . ?
C9B C8B H8B 119.4 . . ?
C8B C9B H9B 120.0 . . ?
C10B C9B C8B 120.1(3) . . ?
C10B C9B H9B 120.0 . . ?
C9B C10B C11B 118.7(3) . . ?
O15B C10B C9B 125.5(3) . . ?
O15B C10B C11B 115.8(2) . . ?
C6B C11B C10B 121.4(2) . . ?
O12B C11B C6B 118.5(2) . . ?
O12B C11B C10B 119.9(3) . . ?
C11B O12B C13B 117.6(2) . . ?
O12B C13B H13C 110.9 . . ?
O12B C13B H13D 110.9 . . ?
O12B C13B C14B 104.5(2) . . ?
H13C C13B H13D 108.9 . . ?
C14B C13B H13C 110.9 . . ?
C14B C13B H13D 110.9 . . ?
C14A C14B H14C 109.1 . . ?
C14A C14B H14D 109.1 . . ?
C13B C14B C14A 112.5(3) . . ?
C13B C14B H14C 109.1 . . ?
C13B C14B H14D 109.1 . . ?
H14C C14B H14D 107.8 . . ?
C10B O15B C16B 117.5(2) . . ?
O15B C16B H16D 109.5 . . ?
O15B C16B H16E 109.5 . . ?
O15B C16B H16F 109.5 . . ?
H16D C16B H16E 109.5 . . ?
H16D C16B H16F 109.5 . . ?
H16E C16B H16F 109.5 . . ?
C1C N1C C2C 121.1(3) . . ?
C1C N1C C3C 122.5(3) . . ?
C2C N1C C3C 116.3(3) . . ?
O1C C1C N1C 126.0(3) . . ?
O1C C1C H1C 117.0 . . ?
N1C C1C H1C 117.0 . . ?
N1C C2C H2CA 109.5 . . ?
N1C C2C H2CB 109.5 . . ?
N1C C2C H2CC 109.5 . . ?
H2CA C2C H2CB 109.5 . . ?
H2CA C2C H2CC 109.5 . . ?
H2CB C2C H2CC 109.5 . . ?
N1C C3C H3CA 109.5 . . ?
N1C C3C H3CB 109.5 . . ?
N1C C3C H3CC 109.5 . . ?
H3CA C3C H3CB 109.5 . . ?
H3CA C3C H3CC 109.5 . . ?
H3CB C3C H3CC 109.5 . . ?
O1D C1D1 H1D1 116.5 . . ?
O1D C1D1 N1D1 127.0(7) . . ?
N1D1 C1D1 H1D1 116.5 . . ?
C1D1 N1D1 C2D1 123.6(9) . . ?
C1D1 N1D1 C3D1 117.4(9) . . ?
C2D1 N1D1 C3D1 118.9(9) . . ?
N1D1 C2D1 H2DA 109.5 . . ?
N1D1 C2D1 H2DB 109.5 . . ?
N1D1 C2D1 H2DC 109.5 . . ?
H2DA C2D1 H2DB 109.5 . . ?
H2DA C2D1 H2DC 109.5 . . ?
H2DB C2D1 H2DC 109.5 . . ?
N1D1 C3D1 H3DA 109.5 . . ?
N1D1 C3D1 H3DB 109.5 . . ?
N1D1 C3D1 H3DC 109.5 . . ?
H3DA C3D1 H3DB 109.5 . . ?
H3DA C3D1 H3DC 109.5 . . ?
H3DB C3D1 H3DC 109.5 . . ?
O1D C1D2 H1D2 115.1 . . ?
O1D C1D2 N1D2 129.7(7) . . ?
N1D2 C1D2 H1D2 115.1 . . ?
C1D2 N1D2 C2D2 119.2(9) . . ?
C1D2 N1D2 C3D2 124.5(8) . . ?
C2D2 N1D2 C3D2 116.2(9) . . ?
N1D2 C2D2 H2DD 109.5 . . ?
N1D2 C2D2 H2DE 109.5 . . ?
N1D2 C2D2 H2DF 109.5 . . ?
H2DD C2D2 H2DE 109.5 . . ?
H2DD C2D2 H2DF 109.5 . . ?
H2DE C2D2 H2DF 109.5 . . ?
N1D2 C3D2 H3DD 109.5 . . ?
N1D2 C3D2 H3DE 109.5 . . ?
N1D2 C3D2 H3DF 109.5 . . ?
H3DD C3D2 H3DE 109.5 . . ?
H3DD C3D2 H3DF 109.5 . . ?
H3DE C3D2 H3DF 109.5 . . ?

loop_
_geom_bond_atom_site_label_1
_geom_bond_atom_site_label_2
_geom_bond_distance
_geom_bond_site_symmetry_2
_geom_bond_publ_flag
Mo1 Mo2 2.8399(3) . ?
Mo1 S1 2.3176(8) . ?
Mo1 S2 2.3341(7) . ?
Mo1 O1 1.665(2) . ?
Mo1 S1A 2.4561(8) . ?
Mo1 N3A 2.145(2) . ?
Mo2 S1 2.3123(8) . ?
Mo2 S2 2.3183(7) . ?
Mo2 O2 1.666(2) . ?
Mo2 S1B 2.4446(8) . ?
Mo2 N3B 2.159(2) . ?
S1A C2A 1.742(3) . ?
N1A H1AA 0.8800 . ?
N1A H1AB 0.8800 . ?
N1A C2A 1.314(3) . ?
C2A N3A 1.320(3) . ?
N3A N4A 1.394(3) . ?
N4A C5A 1.278(4) . ?
C5A H5A 0.9500 . ?
C5A C6A 1.469(4) . ?
C6A C7A 1.405(4) . ?
C6A C11A 1.391(4) . ?
C7A H7A 0.9500 . ?
C7A C8A 1.372(4) . ?
C8A H8A 0.9500 . ?
C8A C9A 1.390(4) . ?
C9A H9A 0.9500 . ?
C9A C10A 1.380(4) . ?
C10A C11A 1.403(4) . ?
C10A O15A 1.370(3) . ?
C11A O12A 1.378(3) . ?
O12A C13A 1.456(3) . ?
C13A H13A 0.9900 . ?
C13A H13B 0.9900 . ?
C13A C14A 1.508(4) . ?
C14A H14A 0.9900 . ?
C14A H14B 0.9900 . ?
C14A C14B 1.521(4) . ?
O15A C16A 1.425(4) . ?
C16A H16A 0.9800 . ?
C16A H16B 0.9800 . ?
C16A H16C 0.9800 . ?
S1B C2B 1.744(3) . ?
N1B H1BA 0.8800 . ?
N1B H1BB 0.8800 . ?
N1B C2B 1.313(3) . ?
C2B N3B 1.325(4) . ?
N3B N4B 1.389(3) . ?
N4B C5B 1.276(4) . ?
C5B H5B 0.9500 . ?
C5B C6B 1.466(4) . ?
C6B C7B 1.405(4) . ?
C6B C11B 1.383(4) . ?
C7B H7B 0.9500 . ?
C7B C8B 1.378(4) . ?
C8B H8B 0.9500 . ?
C8B C9B 1.387(5) . ?
C9B H9B 0.9500 . ?
C9B C10B 1.381(4) . ?
C10B C11B 1.406(4) . ?
C10B O15B 1.362(4) . ?
C11B O12B 1.381(3) . ?
O12B C13B 1.437(3) . ?
C13B H13C 0.9900 . ?
C13B H13D 0.9900 . ?
C13B C14B 1.515(4) . ?
C14B H14C 0.9900 . ?
C14B H14D 0.9900 . ?
O15B C16B 1.424(4) . ?
C16B H16D 0.9800 . ?
C16B H16E 0.9800 . ?
C16B H16F 0.9800 . ?
O1C C1C 1.241(4) . ?
N1C C1C 1.306(4) . ?
N1C C2C 1.456(4) . ?
N1C C3C 1.457(4) . ?
C1C H1C 0.9500 . ?
C2C H2CA 0.9800 . ?
C2C H2CB 0.9800 . ?
C2C H2CC 0.9800 . ?
C3C H3CA 0.9800 . ?
C3C H3CB 0.9800 . ?
C3C H3CC 0.9800 . ?
O1D C1D1 1.210(7) . ?
O1D C1D2 1.171(6) . ?
C1D1 H1D1 0.9500 . ?
C1D1 N1D1 1.344(11) . ?
N1D1 C2D1 1.411(9) . ?
N1D1 C3D1 1.462(9) . ?
C2D1 H2DA 0.9800 . ?
C2D1 H2DB 0.9800 . ?
C2D1 H2DC 0.9800 . ?
C3D1 H3DA 0.9800 . ?
C3D1 H3DB 0.9800 . ?
C3D1 H3DC 0.9800 . ?
C1D2 H1D2 0.9500 . ?
C1D2 N1D2 1.310(11) . ?
N1D2 C2D2 1.427(10) . ?
N1D2 C3D2 1.461(11) . ?
C2D2 H2DD 0.9800 . ?
C2D2 H2DE 0.9800 . ?
C2D2 H2DF 0.9800 . ?
C3D2 H3DD 0.9800 . ?
C3D2 H3DE 0.9800 . ?
C3D2 H3DF 0.9800 . ?

loop_
_geom_torsion_atom_site_label_1
_geom_torsion_atom_site_label_2
_geom_torsion_atom_site_label_3
_geom_torsion_atom_site_label_4
_geom_torsion
_geom_torsion_site_symmetry_1
_geom_torsion_site_symmetry_2
_geom_torsion_site_symmetry_3
_geom_torsion_site_symmetry_4
_geom_torsion_publ_flag
Mo1 S1A C2A N1A -176.9(2) . . . . ?
Mo1 S1A C2A N3A 1.32(17) . . . . ?
Mo1 N3A N4A C5A 17.9(4) . . . . ?
Mo2 S1B C2B N1B -174.4(3) . . . . ?
Mo2 S1B C2B N3B 4.65(18) . . . . ?
Mo2 N3B N4B C5B 14.7(4) . . . . ?
S1A C2A N3A Mo1 -1.55(19) . . . . ?
S1A C2A N3A N4A -179.12(17) . . . . ?
N1A C2A N3A Mo1 176.6(2) . . . . ?
N1A C2A N3A N4A -0.9(4) . . . . ?
C2A N3A N4A C5A -165.8(2) . . . . ?
N3A N4A C5A C6A -178.9(2) . . . . ?
N4A C5A C6A C7A -18.1(4) . . . . ?
N4A C5A C6A C11A 157.9(3) . . . . ?
C5A C6A C7A C8A 173.3(3) . . . . ?
C5A C6A C11A C10A -170.4(3) . . . . ?
C5A C6A C11A O12A 4.8(4) . . . . ?
C6A C7A C8A C9A -2.0(4) . . . . ?
C6A C11A O12A C13A 104.7(3) . . . . ?
C7A C6A C11A C10A 5.7(4) . . . . ?
C7A C6A C11A O12A -179.1(2) . . . . ?
C7A C8A C9A C10A 3.5(5) . . . . ?
C8A C9A C10A C11A -0.5(5) . . . . ?
C8A C9A C10A O15A 179.7(3) . . . . ?
C9A C10A C11A C6A -4.1(4) . . . . ?
C9A C10A C11A O12A -179.3(3) . . . . ?
C9A C10A O15A C16A 12.5(5) . . . . ?
C10A C11A O12A C13A -80.1(3) . . . . ?
C11A C6A C7A C8A -2.7(4) . . . . ?
C11A C10A O15A C16A -167.4(3) . . . . ?
C11A O12A C13A C14A 164.9(2) . . . . ?
O12A C13A C14A C14B 71.4(3) . . . . ?
C13A C14A C14B C13B -159.1(3) . . . . ?
O15A C10A C11A C6A 175.7(3) . . . . ?
O15A C10A C11A O12A 0.5(4) . . . . ?
S1B C2B N3B Mo2 -5.4(2) . . . . ?
S1B C2B N3B N4B -170.08(18) . . . . ?
N1B C2B N3B Mo2 173.7(2) . . . . ?
N1B C2B N3B N4B 8.9(4) . . . . ?
C2B N3B N4B C5B 171.9(2) . . . . ?
N3B N4B C5B C6B -172.5(2) . . . . ?
N4B C5B C6B C7B 2.9(4) . . . . ?
N4B C5B C6B C11B -179.9(3) . . . . ?
C5B C6B C7B C8B 175.9(3) . . . . ?
C5B C6B C11B C10B -173.6(3) . . . . ?
C5B C6B C11B O12B 12.2(4) . . . . ?
C6B C7B C8B C9B -0.8(5) . . . . ?
C6B C11B O12B C13B -105.2(3) . . . . ?
C7B C6B C11B C10B 3.7(4) . . . . ?
C7B C6B C11B O12B -170.6(2) . . . . ?
C7B C8B C9B C10B 0.4(5) . . . . ?
C8B C9B C10B C11B 2.0(4) . . . . ?
C8B C9B C10B O15B -179.2(3) . . . . ?
C9B C10B C11B C6B -4.1(4) . . . . ?
C9B C10B C11B O12B 170.1(3) . . . . ?
C9B C10B O15B C16B 3.4(4) . . . . ?
C10B C11B O12B C13B 80.5(3) . . . . ?
C11B C6B C7B C8B -1.2(4) . . . . ?
C11B C10B O15B C16B -177.8(3) . . . . ?
C11B O12B C13B C14B 172.7(2) . . . . ?
O12B C13B C14B C14A 67.2(3) . . . . ?
O15B C10B C11B C6B 177.0(3) . . . . ?
O15B C10B C11B O12B -8.8(4) . . . . ?
C2C N1C C1C O1C 1.4(6) . . . . ?
C3C N1C C1C O1C 177.6(4) . . . . ?
O1D C1D1 N1D1 C2D1 -4.1(14) . . . . ?
O1D C1D1 N1D1 C3D1 179.6(7) . . . . ?
O1D C1D2 N1D2 C2D2 -0.6(14) . . . . ?
O1D C1D2 N1D2 C3D2 176.3(8) . . . . ?
